data_4079147
loop_
_publ_author_name
'Keske, Eric C.'
'Zenkina, Olena V.'
'Wang, Ruiyao'
'Crudden, Cathleen M.'

_publ_section_title
;
 Synthesis and Structure of Palladium 1,2,3-Triazol-5-ylidene Mesoionic
 Carbene PEPPSI Complexes and Their Catalytic Applications in the
 Mizoroki--Heck Reaction
;
_journal_issue 17
_journal_name_full Organometallics
_journal_page_first 6215
_journal_paper_doi 10.1021/om3005228
_journal_volume 31
_journal_year 2012
_chemical_formula_sum 'C26.75 H31.5 Cl3.5 N4 Pd'
_chemical_formula_weight 639.53
_chemical_name_systematic
; 
 ? 
;
_space_group_IT_number 2
_symmetry_cell_setting triclinic
_symmetry_space_group_name_Hall '-P 1'
_symmetry_space_group_name_H-M 'P -1'
_atom_sites_solution_hydrogens geom
_atom_sites_solution_primary direct
_atom_sites_solution_secondary difmap
_audit_creation_method SHELXL-97
_cell_angle_alpha 109.601(2)
_cell_angle_beta 98.819(2)
_cell_angle_gamma 100.718(2)
_cell_formula_units_Z 4
_cell_length_a 10.5239(3)
_cell_length_b 15.6327(4)
_cell_length_c 21.1539(6)
_cell_measurement_reflns_used 7353
_cell_measurement_temperature 180(2)
_cell_measurement_theta_max 27.15
_cell_measurement_theta_min 2.86
_cell_volume 3132.62(16)
_computing_cell_refinement 'Bruker SAINT'
_computing_data_collection 'Bruker APEX2'
_computing_data_reduction 'Bruker SAINT'
_computing_molecular_graphics 'Bruker SHELXTL'
_computing_publication_material 'Bruker SHELXTL'
_computing_structure_refinement 'SHELXL-97 (Sheldrick, 2008)'
_computing_structure_solution 'SHELXS-97 (Sheldrick, 2008)'
_diffrn_ambient_temperature 180(2)
_diffrn_measured_fraction_theta_full 0.986
_diffrn_measured_fraction_theta_max 0.986
_diffrn_measurement_device_type 'Bruker APEX-II CCD'
_diffrn_measurement_method '\f and \w scans'
_diffrn_radiation_monochromator graphite
_diffrn_radiation_source 'fine-focus sealed tube'
_diffrn_radiation_type MoK\a
_diffrn_radiation_wavelength 0.71073
_diffrn_reflns_av_R_equivalents 0.0380
_diffrn_reflns_av_sigmaI/netI 0.0621
_diffrn_reflns_limit_h_max 12
_diffrn_reflns_limit_h_min -11
_diffrn_reflns_limit_k_max 19
_diffrn_reflns_limit_k_min -19
_diffrn_reflns_limit_l_max 24
_diffrn_reflns_limit_l_min -26
_diffrn_reflns_number 23037
_diffrn_reflns_theta_full 26.00
_diffrn_reflns_theta_max 26.00
_diffrn_reflns_theta_min 2.05
_exptl_absorpt_coefficient_mu 0.912
_exptl_absorpt_correction_T_max 0.9473
_exptl_absorpt_correction_T_min 0.7716
_exptl_absorpt_correction_type multi-scan
_exptl_crystal_colour colourless
_exptl_crystal_density_diffrn 1.356
_exptl_crystal_density_method 'not measured'
_exptl_crystal_description plate
_exptl_crystal_F_000 1302
_exptl_crystal_size_max 0.30
_exptl_crystal_size_mid 0.25
_exptl_crystal_size_min 0.06
_platon_squeeze_details
;
Difference electron density maps revealed the presence of disordered 
CH2Cl2 molecules, which were ultimately modeled through the
use of the SQUEEZE subroutine of the PLATON software suite. PLATON 
Reference: P. v.d. Sluis & A.L. Spek. Acta Cryst. (1990), A46, 194. 
One solvent accessible void per lattice were found, comprising a 
total volume of 685 A3 and contributing a total of 129 electrons. 
The void was thus assigned to 3 disordered CH2Cl2 molecules, which 
contribute 3x42 = 126 electrons, and ocuppy about 180 A3 in space. 
The larger volume of the void may be a result of the disorder. The
contributions have been included in all derived crystal quantities.
;
_refine_diff_density_max 2.434
_refine_diff_density_min -1.090
_refine_diff_density_rms 0.122
_refine_ls_extinction_method none
_refine_ls_goodness_of_fit_ref 1.066
_refine_ls_hydrogen_treatment mixed
_refine_ls_matrix_type full
_refine_ls_number_parameters 608
_refine_ls_number_reflns 12132
_refine_ls_number_restraints 15
_refine_ls_restrained_S_all 1.070
_refine_ls_R_factor_all 0.0765
_refine_ls_R_factor_gt 0.0584
_refine_ls_shift/su_max 0.001
_refine_ls_shift/su_mean 0.000
_refine_ls_structure_factor_coef Fsqd
_refine_ls_weighting_details 'calc w=1/[\s^2^(Fo^2^)+(0.0980P)^2^+1.1282P] where P=(Fo^2^+2Fc^2^)/3'
_refine_ls_weighting_scheme calc
_refine_ls_wR_factor_gt 0.1585
_refine_ls_wR_factor_ref 0.1678
_reflns_number_gt 9120
_reflns_number_total 12132
_reflns_threshold_expression >2sigma(I)
_cod_data_source_file om3005228_si_004.cif
_cod_data_source_block cc138a
_cod_depositor_comments
;
The following automatic conversions were performed:

'_symmetry_cell_setting' value 'Triclinic' changed to 'triclinic'
according to /home/saulius/struct/CIF-dictionaries/cif_core.dic
dictionary named 'cif_core.dic' version 2.4.2 from 2011-04-26.

Automatic conversion script
Id: cif_fix_values 1891 2012-01-12 08:04:46Z andrius 
;
_cod_original_cell_volume 3132.62(15)
_cod_original_sg_symbol_H-M P-1
_cod_original_formula_sum 'C26.75 H31.50 Cl3.50 N4 Pd'
_cod_database_code 4079147

loop_
_symmetry_equiv_pos_as_xyz
'x, y, z'
'-x, -y, -z'

loop_
_atom_site_label
_atom_site_type_symbol
_atom_site_fract_x
_atom_site_fract_y
_atom_site_fract_z
_atom_site_U_iso_or_equiv
_atom_site_adp_type
_atom_site_occupancy
_atom_site_symmetry_multiplicity
_atom_site_calc_flag
_atom_site_refinement_flags
_atom_site_disorder_assembly
_atom_site_disorder_group
Pd1 Pd 0.73497(4) 0.69623(2) 0.707623(18) 0.02580(12) Uani 1 1 d . . .
Pd2 Pd 0.20264(4) 0.80358(2) 0.354506(19) 0.02751(12) Uani 1 1 d . . .
Cl1 Cl 0.91898(13) 0.64039(10) 0.72784(8) 0.0399(3) Uani 1 1 d . . .
Cl2 Cl 0.54900(13) 0.74041(10) 0.67144(7) 0.0390(3) Uani 1 1 d . . .
Cl3 Cl 0.31335(15) 0.70551(10) 0.29179(8) 0.0476(4) Uani 1 1 d . . .
Cl4 Cl 0.09464(14) 0.89992(9) 0.42211(7) 0.0415(3) Uani 1 1 d . . .
N1 N 0.9330(4) 0.8533(3) 0.6997(2) 0.0311(9) Uani 1 1 d . . .
N2 N 0.9807(4) 0.8946(3) 0.6591(2) 0.0372(10) Uani 1 1 d . . .
N3 N 0.9092(4) 0.8396(3) 0.5969(2) 0.0328(10) Uani 1 1 d . . .
N5 N 0.6282(4) 0.6212(3) 0.7578(2) 0.0293(9) Uani 1 1 d . . .
N6 N -0.0458(4) 0.6543(3) 0.2702(2) 0.0316(9) Uani 1 1 d . . .
N7 N -0.1338(4) 0.5760(3) 0.2661(2) 0.0347(10) Uani 1 1 d . . .
N8 N -0.0905(4) 0.5667(3) 0.3242(2) 0.0306(9) Uani 1 1 d . . .
N9 N 0.3707(4) 0.9179(3) 0.3857(2) 0.0333(10) Uani 1 1 d . . .
C1 C 0.8334(5) 0.7731(3) 0.6646(3) 0.0297(11) Uani 1 1 d . . .
C2 C 0.8177(5) 0.7660(3) 0.5972(3) 0.0277(10) Uani 1 1 d . . .
C3 C 0.9456(6) 0.8639(4) 0.5389(3) 0.0412(13) Uani 1 1 d . . .
H3A H 1.0402 0.8963 0.5515 0.062 Uiso 1 1 calc R . .
H3B H 0.8925 0.9051 0.5289 0.062 Uiso 1 1 calc R . .
H3C H 0.9279 0.8064 0.4979 0.062 Uiso 1 1 calc R . .
C4 C 0.9946(5) 0.9002(3) 0.7730(3) 0.0346(12) Uani 1 1 d . . .
C5 C 0.9280(6) 0.9572(4) 0.8150(3) 0.0414(13) Uani 1 1 d . . .
C6 C 0.9936(7) 1.0070(4) 0.8830(3) 0.0540(17) Uani 1 1 d . . .
H6A H 0.9513 1.0456 0.9134 0.065 Uiso 1 1 calc R . .
C7 C 1.1214(7) 1.0015(5) 0.9079(3) 0.062(2) Uani 1 1 d . . .
H7A H 1.1654 1.0366 0.9549 0.074 Uiso 1 1 calc R . .
C8 C 1.1838(7) 0.9460(4) 0.8652(3) 0.0544(17) Uani 1 1 d . . .
H8A H 1.2708 0.9431 0.8830 0.065 Uiso 1 1 calc R . .
C9 C 1.1217(6) 0.8932(4) 0.7957(3) 0.0415(14) Uani 1 1 d . . .
C10 C 0.7923(6) 0.9690(4) 0.7897(3) 0.0467(15) Uani 1 1 d . . .
H10A H 0.7571 0.9240 0.7407 0.056 Uiso 1 1 calc R . .
C11 C 0.6960(7) 0.9441(6) 0.8314(4) 0.079(3) Uani 1 1 d . . .
H11A H 0.6888 0.8792 0.8278 0.118 Uiso 1 1 calc R . .
H11B H 0.6083 0.9507 0.8134 0.118 Uiso 1 1 calc R . .
H11C H 0.7289 0.9865 0.8799 0.118 Uiso 1 1 calc R . .
C12 C 0.8042(8) 1.0690(5) 0.7902(4) 0.066(2) Uani 1 1 d . . .
H12A H 0.8595 1.0792 0.7588 0.099 Uiso 1 1 calc R . .
H12B H 0.8452 1.1149 0.8370 0.099 Uiso 1 1 calc R . .
H12C H 0.7155 1.0764 0.7750 0.099 Uiso 1 1 calc R . .
C13 C 1.1954(6) 0.8345(4) 0.7489(3) 0.0415(13) Uani 1 1 d . . .
H13A H 1.1287 0.7889 0.7063 0.050 Uiso 1 1 calc R . .
C14 C 1.2673(6) 0.7785(4) 0.7825(3) 0.0493(15) Uani 1 1 d . . .
H14A H 1.2065 0.7462 0.8029 0.074 Uiso 1 1 calc R . .
H14B H 1.3448 0.8214 0.8187 0.074 Uiso 1 1 calc R . .
H14C H 1.2965 0.7322 0.7475 0.074 Uiso 1 1 calc R . .
C15 C 1.2954(7) 0.8967(4) 0.7271(4) 0.0567(17) Uani 1 1 d . . .
H15A H 1.2481 0.9268 0.7006 0.085 Uiso 1 1 calc R . .
H15B H 1.3444 0.8582 0.6985 0.085 Uiso 1 1 calc R . .
H15C H 1.3580 0.9451 0.7683 0.085 Uiso 1 1 calc R . .
C16 C 0.7243(5) 0.6945(3) 0.5337(2) 0.0300(11) Uani 1 1 d . . .
C17 C 0.6570(6) 0.7195(4) 0.4826(3) 0.0373(12) Uani 1 1 d . . .
H17A H 0.6704 0.7838 0.4887 0.045 Uiso 1 1 calc R . .
C18 C 0.5719(6) 0.6515(5) 0.4237(3) 0.0485(15) Uani 1 1 d . . .
H18A H 0.5273 0.6689 0.3892 0.058 Uiso 1 1 calc R . .
C19 C 0.5517(6) 0.5578(4) 0.4151(3) 0.0476(15) Uani 1 1 d . . .
H19A H 0.4926 0.5108 0.3746 0.057 Uiso 1 1 calc R . .
C20 C 0.6170(6) 0.5324(4) 0.4650(3) 0.0396(13) Uani 1 1 d . . .
H20A H 0.6029 0.4679 0.4582 0.048 Uiso 1 1 calc R . .
C21 C 0.7027(5) 0.5994(3) 0.5248(3) 0.0324(11) Uani 1 1 d . . .
H21A H 0.7461 0.5813 0.5591 0.039 Uiso 1 1 calc R . .
C22 C 0.5391(5) 0.6569(4) 0.7896(3) 0.0356(12) Uani 1 1 d . . .
H22A H 0.5280 0.7160 0.7902 0.043 Uiso 1 1 calc R . .
C23 C 0.4613(6) 0.6100(4) 0.8220(3) 0.0447(14) Uani 1 1 d . . .
H23A H 0.3974 0.6366 0.8436 0.054 Uiso 1 1 calc R . .
C24 C 0.4787(6) 0.5254(4) 0.8223(3) 0.0482(15) Uani 1 1 d . . .
H24A H 0.4272 0.4923 0.8439 0.058 Uiso 1 1 calc R . .
C25 C 0.5729(6) 0.4891(4) 0.7904(3) 0.0425(13) Uani 1 1 d . . .
H25A H 0.5874 0.4307 0.7899 0.051 Uiso 1 1 calc R . .
C26 C 0.6448(5) 0.5388(4) 0.7595(3) 0.0360(12) Uani 1 1 d . . .
H26A H 0.7098 0.5136 0.7381 0.043 Uiso 1 1 calc R . .
C27 C 0.0510(5) 0.6935(3) 0.3290(2) 0.0284(10) Uani 1 1 d . . .
C28 C 0.0209(5) 0.6362(3) 0.3653(2) 0.0275(10) Uani 1 1 d . . .
C29 C -0.1614(6) 0.4845(3) 0.3347(3) 0.0389(13) Uani 1 1 d . . .
H29A H -0.2319 0.4454 0.2934 0.058 Uiso 1 1 calc R . .
H29B H -0.2007 0.5050 0.3745 0.058 Uiso 1 1 calc R . .
H29C H -0.0990 0.4479 0.3431 0.058 Uiso 1 1 calc R . .
C30 C -0.0693(5) 0.6830(4) 0.2117(3) 0.0370(12) Uani 1 1 d . . .
C31 C -0.0270(7) 0.6370(5) 0.1535(3) 0.0537(17) Uani 1 1 d . A .
C32 C -0.0544(9) 0.6702(7) 0.0999(4) 0.080(3) Uani 1 1 d . . .
H32A H -0.0288 0.6416 0.0582 0.097 Uiso 1 1 calc R . .
C33 C -0.1144(10) 0.7396(7) 0.1043(4) 0.079(2) Uani 1 1 d . . .
H33A H -0.1282 0.7602 0.0670 0.095 Uiso 1 1 calc R . .
C34 C -0.1548(8) 0.7797(6) 0.1613(4) 0.065(2) Uani 1 1 d . . .
H34A H -0.1978 0.8285 0.1634 0.078 Uiso 1 1 calc R . .
C35 C -0.1369(5) 0.7536(4) 0.2165(3) 0.0407(13) Uani 1 1 d . . .
C36 C 0.0289(7) 0.5547(6) 0.1459(4) 0.071(2) Uani 1 1 d D . .
H36A H 0.051(6) 0.559(4) 0.187(3) 0.040(17) Uiso 1 1 d . . .
C37A C -0.073(3) 0.465(2) 0.1000(18) 0.075(3) Uiso 0.33 1 d PD A 1
H37A H -0.1442 0.4532 0.1231 0.112 Uiso 0.33 1 calc PR A 1
H37B H -0.0302 0.4125 0.0906 0.112 Uiso 0.33 1 calc PR A 1
H37C H -0.1097 0.4701 0.0565 0.112 Uiso 0.33 1 calc PR A 1
C38A C 0.151(3) 0.580(3) 0.113(2) 0.075(3) Uiso 0.33 1 d PD A 1
H38A H 0.2077 0.6421 0.1422 0.112 Uiso 0.33 1 calc PR A 1
H38B H 0.1169 0.5789 0.0667 0.112 Uiso 0.33 1 calc PR A 1
H38C H 0.2031 0.5330 0.1090 0.112 Uiso 0.33 1 calc PR A 1
C37B C -0.076(3) 0.4579(19) 0.124(2) 0.075(3) Uiso 0.33 1 d PD A 2
H37D H -0.1355 0.4635 0.1561 0.112 Uiso 0.33 1 calc PR A 2
H37E H -0.0304 0.4093 0.1255 0.112 Uiso 0.33 1 calc PR A 2
H37F H -0.1291 0.4406 0.0772 0.112 Uiso 0.33 1 calc PR A 2
C38B C 0.141(4) 0.559(3) 0.106(2) 0.075(3) Uiso 0.33 1 d PD A 2
H38D H 0.1272 0.4977 0.0688 0.112 Uiso 0.33 1 calc PR A 2
H38E H 0.2277 0.5741 0.1377 0.112 Uiso 0.33 1 calc PR A 2
H38F H 0.1396 0.6072 0.0863 0.112 Uiso 0.33 1 calc PR A 2
C38C C 0.134(3) 0.529(2) 0.1076(15) 0.075(3) Uiso 0.33 1 d PD A 3
H38G H 0.1221 0.4606 0.0907 0.112 Uiso 0.33 1 calc PR A 3
H38H H 0.2226 0.5599 0.1388 0.112 Uiso 0.33 1 calc PR A 3
H38I H 0.1273 0.5492 0.0684 0.112 Uiso 0.33 1 calc PR A 3
C37C C -0.091(4) 0.465(2) 0.113(3) 0.075(3) Uiso 0.33 1 d PD A 3
H37G H -0.1539 0.4684 0.1426 0.112 Uiso 0.33 1 calc PR A 3
H37H H -0.0574 0.4087 0.1080 0.112 Uiso 0.33 1 calc PR A 3
H37I H -0.1355 0.4602 0.0673 0.112 Uiso 0.33 1 calc PR A 3
C39 C -0.1910(6) 0.7934(4) 0.2808(3) 0.0427(14) Uani 1 1 d . . .
H39A H -0.1289 0.7959 0.3226 0.051 Uiso 1 1 calc R . .
C40 C -0.2059(9) 0.8890(5) 0.2896(6) 0.086(3) Uani 1 1 d . . .
H40A H -0.1227 0.9274 0.2877 0.128 Uiso 1 1 calc R . .
H40B H -0.2268 0.9178 0.3343 0.128 Uiso 1 1 calc R . .
H40C H -0.2781 0.8848 0.2525 0.128 Uiso 1 1 calc R . .
C41 C -0.3296(8) 0.7332(5) 0.2728(5) 0.073(2) Uani 1 1 d . . .
H41A H -0.3564 0.7539 0.3167 0.109 Uiso 1 1 calc R . .
H41B H -0.3274 0.6672 0.2596 0.109 Uiso 1 1 calc R . .
H41C H -0.3935 0.7399 0.2371 0.109 Uiso 1 1 calc R . .
C42 C 0.0877(5) 0.6434(3) 0.4335(3) 0.0283(10) Uani 1 1 d . . .
C43 C 0.0166(5) 0.6358(4) 0.4825(3) 0.0347(12) Uani 1 1 d . . .
H43A H -0.0777 0.6219 0.4709 0.042 Uiso 1 1 calc R . .
C44 C 0.0822(6) 0.6484(4) 0.5479(3) 0.0394(13) Uani 1 1 d . . .
H44A H 0.0327 0.6441 0.5811 0.047 Uiso 1 1 calc R . .
C45 C 0.2184(6) 0.6671(4) 0.5654(3) 0.0392(13) Uani 1 1 d . . .
H45A H 0.2627 0.6755 0.6105 0.047 Uiso 1 1 calc R . .
C46 C 0.2907(6) 0.6736(4) 0.5173(3) 0.0407(13) Uani 1 1 d . . .
H46A H 0.3849 0.6862 0.5293 0.049 Uiso 1 1 calc R . .
C47 C 0.2265(5) 0.6618(3) 0.4513(3) 0.0342(12) Uani 1 1 d . . .
H47A H 0.2767 0.6663 0.4184 0.041 Uiso 1 1 calc R . .
C48 C 0.3608(6) 1.0016(4) 0.3828(3) 0.0391(13) Uani 1 1 d . . .
H48A H 0.2766 1.0087 0.3650 0.047 Uiso 1 1 calc R . .
C49 C 0.4718(7) 1.0775(4) 0.4056(3) 0.0529(16) Uani 1 1 d . . .
H49A H 0.4634 1.1355 0.4024 0.063 Uiso 1 1 calc R . .
C50 C 0.5939(7) 1.0684(4) 0.4326(3) 0.0512(16) Uani 1 1 d . . .
H50A H 0.6702 1.1200 0.4490 0.061 Uiso 1 1 calc R . .
C51 C 0.6033(6) 0.9827(4) 0.4355(3) 0.0436(14) Uani 1 1 d . . .
H51A H 0.6862 0.9743 0.4540 0.052 Uiso 1 1 calc R . .
C52 C 0.4905(5) 0.9097(4) 0.4110(3) 0.0371(12) Uani 1 1 d . . .
H52A H 0.4979 0.8506 0.4121 0.045 Uiso 1 1 calc R . .

loop_
_atom_site_aniso_label
_atom_site_aniso_U_11
_atom_site_aniso_U_22
_atom_site_aniso_U_33
_atom_site_aniso_U_23
_atom_site_aniso_U_13
_atom_site_aniso_U_12
Pd1 0.0227(2) 0.0238(2) 0.0309(2) 0.01014(15) 0.00796(14) 0.00471(14)
Pd2 0.0307(2) 0.0214(2) 0.0325(2) 0.01177(15) 0.01197(16) 0.00445(15)
Cl1 0.0293(7) 0.0407(7) 0.0589(8) 0.0250(6) 0.0163(6) 0.0136(5)
Cl2 0.0273(6) 0.0471(8) 0.0524(8) 0.0290(6) 0.0104(6) 0.0118(5)
Cl3 0.0464(8) 0.0346(7) 0.0587(9) 0.0070(6) 0.0255(7) 0.0117(6)
Cl4 0.0391(7) 0.0310(7) 0.0508(8) 0.0075(6) 0.0196(6) 0.0081(5)
N1 0.026(2) 0.026(2) 0.038(2) 0.0102(18) 0.0077(18) 0.0032(17)
N2 0.034(2) 0.033(2) 0.043(3) 0.014(2) 0.009(2) 0.0057(19)
N3 0.036(2) 0.023(2) 0.041(2) 0.0129(18) 0.0163(19) 0.0034(18)
N5 0.029(2) 0.027(2) 0.032(2) 0.0092(17) 0.0095(17) 0.0083(17)
N6 0.036(2) 0.025(2) 0.032(2) 0.0112(17) 0.0061(18) 0.0037(18)
N7 0.036(2) 0.027(2) 0.039(2) 0.0135(18) 0.0080(19) 0.0025(18)
N8 0.029(2) 0.021(2) 0.042(2) 0.0130(17) 0.0101(18) 0.0029(16)
N9 0.042(3) 0.023(2) 0.036(2) 0.0132(17) 0.0147(19) 0.0030(18)
C1 0.025(2) 0.023(2) 0.039(3) 0.008(2) 0.007(2) 0.0077(19)
C2 0.024(2) 0.022(2) 0.038(3) 0.013(2) 0.012(2) 0.0040(19)
C3 0.046(3) 0.034(3) 0.050(3) 0.023(2) 0.024(3) 0.005(2)
C4 0.032(3) 0.026(3) 0.041(3) 0.007(2) 0.007(2) 0.007(2)
C5 0.039(3) 0.035(3) 0.046(3) 0.009(2) 0.008(2) 0.013(2)
C6 0.058(4) 0.039(3) 0.051(4) 0.000(3) 0.006(3) 0.018(3)
C7 0.063(5) 0.051(4) 0.040(3) -0.009(3) -0.011(3) 0.011(3)
C8 0.051(4) 0.043(3) 0.049(4) -0.001(3) -0.001(3) 0.011(3)
C9 0.033(3) 0.028(3) 0.050(3) 0.005(2) 0.000(2) 0.004(2)
C10 0.039(3) 0.045(3) 0.042(3) -0.001(3) 0.008(3) 0.012(3)
C11 0.043(4) 0.091(6) 0.084(5) 0.009(5) 0.025(4) 0.013(4)
C12 0.064(5) 0.055(4) 0.067(5) 0.014(3) -0.003(4) 0.020(4)
C13 0.031(3) 0.033(3) 0.053(3) 0.011(2) 0.002(2) 0.007(2)
C14 0.039(3) 0.044(3) 0.067(4) 0.020(3) 0.009(3) 0.019(3)
C15 0.044(4) 0.041(3) 0.089(5) 0.025(3) 0.021(3) 0.013(3)
C16 0.028(3) 0.033(3) 0.031(3) 0.014(2) 0.011(2) 0.005(2)
C17 0.040(3) 0.032(3) 0.044(3) 0.016(2) 0.013(2) 0.013(2)
C18 0.043(3) 0.059(4) 0.042(3) 0.017(3) 0.006(3) 0.015(3)
C19 0.044(3) 0.049(4) 0.036(3) 0.007(3) 0.010(3) -0.005(3)
C20 0.042(3) 0.026(3) 0.049(3) 0.010(2) 0.020(3) 0.004(2)
C21 0.029(3) 0.029(3) 0.040(3) 0.015(2) 0.015(2) 0.004(2)
C22 0.037(3) 0.040(3) 0.038(3) 0.018(2) 0.017(2) 0.016(2)
C23 0.034(3) 0.056(4) 0.048(3) 0.020(3) 0.021(3) 0.011(3)
C24 0.050(4) 0.045(3) 0.055(4) 0.026(3) 0.020(3) 0.003(3)
C25 0.041(3) 0.038(3) 0.051(3) 0.020(3) 0.017(3) 0.002(2)
C26 0.035(3) 0.032(3) 0.039(3) 0.010(2) 0.013(2) 0.005(2)
C27 0.036(3) 0.020(2) 0.031(3) 0.0088(19) 0.012(2) 0.008(2)
C28 0.026(2) 0.021(2) 0.036(3) 0.0102(19) 0.013(2) 0.0045(19)
C29 0.043(3) 0.023(3) 0.051(3) 0.017(2) 0.014(3) 0.000(2)
C30 0.034(3) 0.040(3) 0.040(3) 0.022(2) 0.007(2) 0.005(2)
C31 0.055(4) 0.070(4) 0.034(3) 0.019(3) 0.010(3) 0.011(3)
C32 0.078(6) 0.120(8) 0.040(4) 0.032(4) 0.013(4) 0.015(5)
C33 0.095(7) 0.100(7) 0.067(5) 0.061(5) 0.020(5) 0.027(5)
C34 0.060(5) 0.069(5) 0.077(5) 0.049(4) 0.009(4) 0.010(4)
C35 0.026(3) 0.033(3) 0.059(4) 0.019(3) 0.003(2) 0.001(2)
C36 0.074(5) 0.096(6) 0.043(4) 0.015(4) 0.016(4) 0.041(5)
C39 0.036(3) 0.031(3) 0.063(4) 0.019(3) 0.017(3) 0.005(2)
C40 0.080(6) 0.058(5) 0.173(9) 0.076(5) 0.080(6) 0.040(4)
C41 0.056(4) 0.059(4) 0.110(6) 0.036(4) 0.042(4) 0.004(4)
C42 0.029(3) 0.019(2) 0.037(3) 0.0101(19) 0.012(2) 0.0035(19)
C43 0.032(3) 0.030(3) 0.045(3) 0.015(2) 0.015(2) 0.009(2)
C44 0.052(4) 0.037(3) 0.039(3) 0.021(2) 0.021(3) 0.015(3)
C45 0.042(3) 0.040(3) 0.038(3) 0.020(2) 0.005(2) 0.008(2)
C46 0.038(3) 0.037(3) 0.050(3) 0.021(3) 0.011(3) 0.005(2)
C47 0.033(3) 0.030(3) 0.046(3) 0.021(2) 0.015(2) 0.005(2)
C48 0.050(3) 0.031(3) 0.041(3) 0.020(2) 0.016(2) 0.004(2)
C49 0.068(5) 0.032(3) 0.059(4) 0.021(3) 0.019(3) 0.002(3)
C50 0.048(4) 0.043(3) 0.057(4) 0.018(3) 0.020(3) -0.005(3)
C51 0.041(3) 0.045(3) 0.041(3) 0.014(3) 0.012(2) 0.004(3)
C52 0.034(3) 0.033(3) 0.045(3) 0.016(2) 0.011(2) 0.006(2)

loop_
_atom_type_symbol
_atom_type_description
_atom_type_scat_dispersion_real
_atom_type_scat_dispersion_imag
_atom_type_scat_source
C C 0.0033 0.0016 'International Tables Vol C Tables 4.2.6.8 and 6.1.1.4'
H H 0.0000 0.0000 'International Tables Vol C Tables 4.2.6.8 and 6.1.1.4'
N N 0.0061 0.0033 'International Tables Vol C Tables 4.2.6.8 and 6.1.1.4'
Cl Cl 0.1484 0.1585 'International Tables Vol C Tables 4.2.6.8 and 6.1.1.4'
Pd Pd -0.9988 1.0072 'International Tables Vol C Tables 4.2.6.8 and 6.1.1.4'

loop_
_geom_angle_atom_site_label_1
_geom_angle_atom_site_label_2
_geom_angle_atom_site_label_3
_geom_angle
C1 Pd1 N5 176.70(17)
C1 Pd1 Cl2 87.84(15)
N5 Pd1 Cl2 90.80(12)
C1 Pd1 Cl1 89.15(15)
N5 Pd1 Cl1 92.57(12)
Cl2 Pd1 Cl1 172.02(5)
C27 Pd2 N9 176.57(19)
C27 Pd2 Cl3 88.21(14)
N9 Pd2 Cl3 90.73(12)
C27 Pd2 Cl4 91.42(14)
N9 Pd2 Cl4 89.48(12)
Cl3 Pd2 Cl4 177.12(6)
N2 N1 C1 113.8(4)
N2 N1 C4 115.5(4)
C1 N1 C4 130.7(4)
N3 N2 N1 103.3(4)
N2 N3 C2 112.8(4)
N2 N3 C3 116.3(4)
C2 N3 C3 130.9(4)
C22 N5 C26 117.6(5)
C22 N5 Pd1 118.8(3)
C26 N5 Pd1 123.6(3)
C27 N6 N7 114.0(4)
C27 N6 C30 130.1(4)
N7 N6 C30 115.9(4)
N8 N7 N6 103.2(4)
N7 N8 C28 112.9(4)
N7 N8 C29 117.1(4)
C28 N8 C29 129.9(4)
C52 N9 C48 118.3(5)
C52 N9 Pd2 120.0(3)
C48 N9 Pd2 121.7(4)
N1 C1 C2 103.4(4)
N1 C1 Pd1 125.0(4)
C2 C1 Pd1 131.4(4)
N3 C2 C1 106.7(4)
N3 C2 C16 123.1(4)
C1 C2 C16 130.1(4)
N3 C3 H3A 109.5
N3 C3 H3B 109.5
H3A C3 H3B 109.5
N3 C3 H3C 109.5
H3A C3 H3C 109.5
H3B C3 H3C 109.5
C9 C4 C5 124.0(5)
C9 C4 N1 117.6(5)
C5 C4 N1 118.1(5)
C6 C5 C4 116.9(5)
C6 C5 C10 118.9(5)
C4 C5 C10 124.2(5)
C5 C6 C7 120.8(6)
C5 C6 H6A 119.6
C7 C6 H6A 119.6
C8 C7 C6 120.6(6)
C8 C7 H7A 119.7
C6 C7 H7A 119.7
C7 C8 C9 121.2(6)
C7 C8 H8A 119.4
C9 C8 H8A 119.4
C4 C9 C8 116.5(5)
C4 C9 C13 123.5(5)
C8 C9 C13 119.9(5)
C5 C10 C11 110.8(6)
C5 C10 C12 110.2(5)
C11 C10 C12 112.5(6)
C5 C10 H10A 107.7
C11 C10 H10A 107.7
C12 C10 H10A 107.7
C10 C11 H11A 109.5
C10 C11 H11B 109.5
H11A C11 H11B 109.5
C10 C11 H11C 109.5
H11A C11 H11C 109.5
H11B C11 H11C 109.5
C10 C12 H12A 109.5
C10 C12 H12B 109.5
H12A C12 H12B 109.5
C10 C12 H12C 109.5
H12A C12 H12C 109.5
H12B C12 H12C 109.5
C9 C13 C15 110.5(5)
C9 C13 C14 112.7(5)
C15 C13 C14 109.4(5)
C9 C13 H13A 108.0
C15 C13 H13A 108.0
C14 C13 H13A 108.0
C13 C14 H14A 109.5
C13 C14 H14B 109.5
H14A C14 H14B 109.5
C13 C14 H14C 109.5
H14A C14 H14C 109.5
H14B C14 H14C 109.5
C13 C15 H15A 109.5
C13 C15 H15B 109.5
H15A C15 H15B 109.5
C13 C15 H15C 109.5
H15A C15 H15C 109.5
H15B C15 H15C 109.5
C21 C16 C17 119.4(5)
C21 C16 C2 118.9(5)
C17 C16 C2 121.8(5)
C18 C17 C16 120.6(5)
C18 C17 H17A 119.7
C16 C17 H17A 119.7
C17 C18 C19 119.7(6)
C17 C18 H18A 120.2
C19 C18 H18A 120.2
C20 C19 C18 120.2(5)
C20 C19 H19A 119.9
C18 C19 H19A 119.9
C19 C20 C21 121.2(5)
C19 C20 H20A 119.4
C21 C20 H20A 119.4
C20 C21 C16 118.9(5)
C20 C21 H21A 120.5
C16 C21 H21A 120.5
N5 C22 C23 122.3(5)
N5 C22 H22A 118.9
C23 C22 H22A 118.9
C24 C23 C22 119.0(5)
C24 C23 H23A 120.5
C22 C23 H23A 120.5
C23 C24 C25 118.7(5)
C23 C24 H24A 120.6
C25 C24 H24A 120.6
C26 C25 C24 118.9(6)
C26 C25 H25A 120.6
C24 C25 H25A 120.6
N5 C26 C25 123.4(5)
N5 C26 H26A 118.3
C25 C26 H26A 118.3
N6 C27 C28 103.8(4)
N6 C27 Pd2 127.6(4)
C28 C27 Pd2 128.6(4)
N8 C28 C27 106.1(4)
N8 C28 C42 124.0(4)
C27 C28 C42 129.9(4)
N8 C29 H29A 109.5
N8 C29 H29B 109.5
H29A C29 H29B 109.5
N8 C29 H29C 109.5
H29A C29 H29C 109.5
H29B C29 H29C 109.5
C31 C30 C35 123.7(6)
C31 C30 N6 118.0(5)
C35 C30 N6 118.3(5)
C30 C31 C32 113.5(7)
C30 C31 C36 123.0(6)
C32 C31 C36 123.2(7)
C33 C32 C31 123.7(8)
C33 C32 H32A 118.1
C31 C32 H32A 118.1
C34 C33 C32 119.8(7)
C34 C33 H33A 120.1
C32 C33 H33A 120.1
C33 C34 C35 122.7(8)
C33 C34 H34A 118.6
C35 C34 H34A 118.6
C34 C35 C30 116.6(6)
C34 C35 C39 124.0(6)
C30 C35 C39 119.4(5)
C31 C36 C37A 111(2)
C31 C36 C38C 126.9(14)
C37A C36 C38C 92.6(19)
C31 C36 C38B 109.5(15)
C37A C36 C38B 104(2)
C38C C36 C38B 18(2)
C31 C36 C37C 107(2)
C37A C36 C37C 13(3)
C38C C36 C37C 104(2)
C38B C36 C37C 116(2)
C31 C36 C37B 115.4(17)
C37A C36 C37B 20.8(15)
C38C C36 C37B 103(2)
C38B C36 C37B 118(3)
C37C C36 C37B 12(3)
C31 C36 C38A 100.8(15)
C37A C36 C38A 113.3(19)
C38C C36 C38A 27.6(14)
C38B C36 C38A 11(3)
C37C C36 C38A 126(3)
C37B C36 C38A 129(2)
C31 C36 H36A 102(4)
C37A C36 H36A 113(5)
C38C C36 H36A 111(5)
C38B C36 H36A 117(5)
C37C C36 H36A 103(5)
C37B C36 H36A 93(5)
C38A C36 H36A 115(5)
C36 C37A H37A 109.5
C36 C37A H37B 109.5
H37A C37A H37B 109.5
C36 C37A H37C 109.5
H37A C37A H37C 109.5
H37B C37A H37C 109.5
C36 C38A H38A 109.5
C36 C38A H38B 109.5
H38A C38A H38B 109.5
C36 C38A H38C 109.5
H38A C38A H38C 109.5
H38B C38A H38C 109.5
C36 C37B H37D 109.5
C36 C37B H37E 109.5
H37D C37B H37E 109.5
C36 C37B H37F 109.5
H37D C37B H37F 109.5
H37E C37B H37F 109.5
C36 C38B H38D 109.5
C36 C38B H38E 109.5
H38D C38B H38E 109.5
C36 C38B H38F 109.5
H38D C38B H38F 109.5
H38E C38B H38F 109.5
C36 C38C H38G 109.5
C36 C38C H38H 109.5
H38G C38C H38H 109.5
C36 C38C H38I 109.5
H38G C38C H38I 109.5
H38H C38C H38I 109.5
C36 C37C H37G 109.5
C36 C37C H37H 109.5
H37G C37C H37H 109.5
C36 C37C H37I 109.5
H37G C37C H37I 109.5
H37H C37C H37I 109.5
C40 C39 C41 106.6(6)
C40 C39 C35 109.9(6)
C41 C39 C35 110.9(5)
C40 C39 H39A 109.8
C41 C39 H39A 109.8
C35 C39 H39A 109.8
C39 C40 H40A 109.5
C39 C40 H40B 109.5
H40A C40 H40B 109.5
C39 C40 H40C 109.5
H40A C40 H40C 109.5
H40B C40 H40C 109.5
C39 C41 H41A 109.5
C39 C41 H41B 109.5
H41A C41 H41B 109.5
C39 C41 H41C 109.5
H41A C41 H41C 109.5
H41B C41 H41C 109.5
C43 C42 C47 118.7(5)
C43 C42 C28 121.4(5)
C47 C42 C28 119.8(4)
C44 C43 C42 120.4(5)
C44 C43 H43A 119.8
C42 C43 H43A 119.8
C45 C44 C43 120.7(5)
C45 C44 H44A 119.7
C43 C44 H44A 119.7
C44 C45 C46 119.8(5)
C44 C45 H45A 120.1
C46 C45 H45A 120.1
C45 C46 C47 120.3(5)
C45 C46 H46A 119.8
C47 C46 H46A 119.8
C46 C47 C42 120.0(5)
C46 C47 H47A 120.0
C42 C47 H47A 120.0
N9 C48 C49 121.2(6)
N9 C48 H48A 119.4
C49 C48 H48A 119.4
C50 C49 C48 119.9(6)
C50 C49 H49A 120.1
C48 C49 H49A 120.1
C49 C50 C51 118.7(6)
C49 C50 H50A 120.7
C51 C50 H50A 120.7
C52 C51 C50 118.8(6)
C52 C51 H51A 120.6
C50 C51 H51A 120.6
N9 C52 C51 123.2(5)
N9 C52 H52A 118.4
C51 C52 H52A 118.4

loop_
_geom_bond_atom_site_label_1
_geom_bond_atom_site_label_2
_geom_bond_distance
Pd1 C1 1.977(5)
Pd1 N5 2.116(4)
Pd1 Cl2 2.3003(13)
Pd1 Cl1 2.3066(13)
Pd2 C27 1.973(5)
Pd2 N9 2.105(4)
Pd2 Cl3 2.2895(14)
Pd2 Cl4 2.3012(13)
N1 N2 1.338(6)
N1 C1 1.367(6)
N1 C4 1.455(7)
N2 N3 1.316(6)
N3 C2 1.359(6)
N3 C3 1.483(7)
N5 C22 1.333(7)
N5 C26 1.342(7)
N6 C27 1.351(6)
N6 N7 1.358(6)
N6 C30 1.454(7)
N7 N8 1.309(6)
N8 C28 1.375(6)
N8 C29 1.465(6)
N9 C52 1.339(7)
N9 C48 1.352(7)
C1 C2 1.373(7)
C2 C16 1.483(7)
C3 H3A 0.9800
C3 H3B 0.9800
C3 H3C 0.9800
C4 C9 1.387(8)
C4 C5 1.402(8)
C5 C6 1.377(8)
C5 C10 1.513(8)
C6 C7 1.396(9)
C6 H6A 0.9500
C7 C8 1.366(9)
C7 H7A 0.9500
C8 C9 1.401(8)
C8 H8A 0.9500
C9 C13 1.521(8)
C10 C11 1.521(10)
C10 C12 1.541(9)
C10 H10A 1.0000
C11 H11A 0.9800
C11 H11B 0.9800
C11 H11C 0.9800
C12 H12A 0.9800
C12 H12B 0.9800
C12 H12C 0.9800
C13 C15 1.527(9)
C13 C14 1.531(8)
C13 H13A 1.0000
C14 H14A 0.9800
C14 H14B 0.9800
C14 H14C 0.9800
C15 H15A 0.9800
C15 H15B 0.9800
C15 H15C 0.9800
C16 C21 1.403(7)
C16 C17 1.406(7)
C17 C18 1.379(8)
C17 H17A 0.9500
C18 C19 1.385(9)
C18 H18A 0.9500
C19 C20 1.380(9)
C19 H19A 0.9500
C20 C21 1.386(7)
C20 H20A 0.9500
C21 H21A 0.9500
C22 C23 1.402(8)
C22 H22A 0.9500
C23 C24 1.370(9)
C23 H23A 0.9500
C24 C25 1.384(9)
C24 H24A 0.9500
C25 C26 1.371(8)
C25 H25A 0.9500
C26 H26A 0.9500
C27 C28 1.387(7)
C28 C42 1.462(7)
C29 H29A 0.9800
C29 H29B 0.9800
C29 H29C 0.9800
C30 C31 1.387(8)
C30 C35 1.405(8)
C31 C32 1.411(10)
C31 C36 1.483(11)
C32 C33 1.337(12)
C32 H32A 0.9500
C33 C34 1.333(12)
C33 H33A 0.9500
C34 C35 1.358(9)
C34 H34A 0.9500
C35 C39 1.538(8)
C36 C37A 1.506(15)
C36 C38C 1.509(15)
C36 C38B 1.559(15)
C36 C37C 1.572(15)
C36 C37B 1.577(15)
C36 C38A 1.602(15)
C36 H36A 0.84(6)
C37A H37A 0.9800
C37A H37B 0.9800
C37A H37C 0.9800
C38A H38A 0.9800
C38A H38B 0.9800
C38A H38C 0.9800
C37B H37D 0.9800
C37B H37E 0.9800
C37B H37F 0.9800
C38B H38D 0.9800
C38B H38E 0.9800
C38B H38F 0.9800
C38C H38G 0.9800
C38C H38H 0.9800
C38C H38I 0.9800
C37C H37G 0.9800
C37C H37H 0.9800
C37C H37I 0.9800
C39 C40 1.484(8)
C39 C41 1.533(8)
C39 H39A 1.0000
C40 H40A 0.9800
C40 H40B 0.9800
C40 H40C 0.9800
C41 H41A 0.9800
C41 H41B 0.9800
C41 H41C 0.9800
C42 C43 1.391(7)
C42 C47 1.400(7)
C43 C44 1.379(8)
C43 H43A 0.9500
C44 C45 1.373(8)
C44 H44A 0.9500
C45 C46 1.379(8)
C45 H45A 0.9500
C46 C47 1.389(8)
C46 H46A 0.9500
C47 H47A 0.9500
C48 C49 1.390(8)
C48 H48A 0.9500
C49 C50 1.377(10)
C49 H49A 0.9500
C50 C51 1.382(9)
C50 H50A 0.9500
C51 C52 1.375(8)
C51 H51A 0.9500
C52 H52A 0.9500

loop_
_platon_squeeze_void_nr
_platon_squeeze_void_average_x
_platon_squeeze_void_average_y
_platon_squeeze_void_average_z
_platon_squeeze_void_volume
_platon_squeeze_void_count_electrons
_platon_squeeze_void_content
1 -0.185 0.111 0.000 685 129 ' '
